data_7707703
loop_
_publ_author_name
'Jiao, Yushu'
'Sarwar, Sidra'
'Sanz, Sergio'
'van Leusen, Jan'
'Izarova, Natalya V.'
'Campbell, Cameron L.'
'Brechin, Euan K.'
'Dalgarno, Scott J.'
'K\"ogerler, Paul'

_publ_section_title
;
 Exploiting complementary ligands for the construction of square
 antiprismatic monometallic lanthanide SMMs.
;
_journal_issue 27
_journal_name_full 'Dalton transactions (Cambridge, England : 2003)'
_journal_page_first 9648
_journal_page_last 9654
_journal_paper_doi 10.1039/d1dt00359c
_journal_volume 50
_journal_year 2021
_chemical_formula_sum 'C74 H111 N2 O8 Y'
_chemical_formula_weight 1245.55
_space_group_crystal_system monoclinic
_space_group_IT_number 9
_space_group_name_Hall 'C -2yc'
_space_group_name_H-M_alt 'C 1 c 1'
_atom_sites_solution_hydrogens geom
_audit_creation_method SHELXL-2018/3
_audit_update_record
;
2020-12-16 deposited with the CCDC.	2021-06-18 downloaded from the CCDC.
;
_cell_angle_alpha 90
_cell_angle_beta 120.37(3)
_cell_angle_gamma 90
_cell_formula_units_Z 4
_cell_length_a 23.819(5)
_cell_length_b 16.065(3)
_cell_length_c 21.035(4)
_cell_measurement_reflns_used 9373
_cell_measurement_temperature 100(2)
_cell_measurement_theta_max 24.28
_cell_measurement_theta_min 1.62
_cell_volume 6945(3)
_computing_cell_refinement
;
X-Area Recipe 1.33.0.0 (STOE, 2015)
;
_computing_data_collection
;
X-Area Pilatus3_SV 1.31.131.0 (STOE, 2017)
;
_computing_data_reduction
;
X-Area Integrate 1.71.0.0 (STOE, 2016)
X-Area X-Red32 1.63.2.0 (STOE, 2017) 
;
_computing_structure_refinement 'SHELXL-2018/3 (Sheldrick, 2018)'
_computing_structure_solution 'SHELXT 2018/2 (Sheldrick, 2018)'
_diffrn_ambient_temperature 100(2)
_diffrn_detector_area_resol_mean 5.81
_diffrn_measured_fraction_theta_full 0.998
_diffrn_measured_fraction_theta_max 0.998
_diffrn_measurement_device_type 'STOE STADIVARI'
_diffrn_measurement_method 'rotation method, \w scans'
_diffrn_radiation_type MoK\a
_diffrn_radiation_wavelength 0.71073
_diffrn_reflns_av_R_equivalents 0.0640
_diffrn_reflns_av_unetI/netI 0.0649
_diffrn_reflns_Laue_measured_fraction_full 0.998
_diffrn_reflns_Laue_measured_fraction_max 0.998
_diffrn_reflns_limit_h_max 29
_diffrn_reflns_limit_h_min -29
_diffrn_reflns_limit_k_max 15
_diffrn_reflns_limit_k_min -19
_diffrn_reflns_limit_l_max 25
_diffrn_reflns_limit_l_min -25
_diffrn_reflns_number 41717
_diffrn_reflns_point_group_measured_fraction_full 0.948
_diffrn_reflns_point_group_measured_fraction_max 0.944
_diffrn_reflns_theta_full 25.242
_diffrn_reflns_theta_max 26.021
_diffrn_reflns_theta_min 2.114
_diffrn_source 'Genix Mo'
_exptl_absorpt_coefficient_mu 0.894
_exptl_absorpt_correction_T_max 0.9273
_exptl_absorpt_correction_T_min 0.7834
_exptl_absorpt_correction_type integration
_exptl_absorpt_process_details
;
STOE X-Red32, absorption correction by Gaussian integration.
Afterwards scaling of reflection intensities was performed 
within STOE LANA.
;
_exptl_crystal_colour colorless
_exptl_crystal_density_diffrn 1.191
_exptl_crystal_density_method 'not measured'
_exptl_crystal_description block
_exptl_crystal_F_000 2688
_exptl_crystal_size_max 0.300
_exptl_crystal_size_mid 0.190
_exptl_crystal_size_min 0.090
_refine_diff_density_max 0.606
_refine_diff_density_min -1.127
_refine_diff_density_rms 0.077
_refine_ls_abs_structure_details
;
 Refined as an inversion twin.
;
_refine_ls_abs_structure_Flack 0.486(10)
_refine_ls_extinction_method none
_refine_ls_goodness_of_fit_ref 1.036
_refine_ls_hydrogen_treatment constr
_refine_ls_matrix_type full
_refine_ls_number_parameters 767
_refine_ls_number_reflns 12916
_refine_ls_number_restraints 2
_refine_ls_restrained_S_all 1.036
_refine_ls_R_factor_all 0.0876
_refine_ls_R_factor_gt 0.0652
_refine_ls_shift/su_max 0.000
_refine_ls_shift/su_mean 0.000
_refine_ls_structure_factor_coef Fsqd
_refine_ls_weighting_details 'w=1/[\s^2^(Fo^2^)+(0.1123P)^2^+2.8558P] where P=(Fo^2^+2Fc^2^)/3'
_refine_ls_weighting_scheme calc
_refine_ls_wR_factor_gt 0.1588
_refine_ls_wR_factor_ref 0.1760
_reflns_Friedel_coverage 0.890
_reflns_Friedel_fraction_full 0.897
_reflns_Friedel_fraction_max 0.890
_reflns_number_gt 10286
_reflns_number_total 12916
_reflns_threshold_expression 'I > 2\s(I)'
_cod_data_source_file d1dt00359c2.cif
_cod_data_source_block 1
_cod_depositor_comments 'Adding full bibliography for 7707703--7707706.cif.'
_cod_original_sg_symbol_H-M 'C c'
_cod_database_code 7707703
_shelx_shelxl_version_number 2018/3
_shelx_space_group_comment
;
The symmetry employed for this shelxl refinement is uniquely defined
by the following loop, which should always be used as a source of
symmetry information in preference to the above space-group names.
They are only intended as comments.
;
_shelx_estimated_absorpt_t_min 0.775
_shelx_estimated_absorpt_t_max 0.924

loop_
_space_group_symop_operation_xyz
'x, y, z'
'x, -y, z+1/2'
'x+1/2, y+1/2, z'
'x+1/2, -y+1/2, z+1/2'

loop_
_atom_site_label
_atom_site_type_symbol
_atom_site_fract_x
_atom_site_fract_y
_atom_site_fract_z
_atom_site_U_iso_or_equiv
_atom_site_adp_type
_atom_site_occupancy
_atom_site_site_symmetry_order
_atom_site_calc_flag
_atom_site_refinement_flags_posn
_atom_site_refinement_flags_adp
_atom_site_refinement_flags_occupancy
_atom_site_disorder_assembly
_atom_site_disorder_group
Y1 Y 0.50726(6) 0.24560(3) 0.48778(6) 0.02355(16) Uani 1 1 d . . . . .
O1 O 0.4262(3) 0.1917(3) 0.5265(3) 0.0224(12) Uani 1 1 d . . . . .
O2 O 0.4529(3) 0.1514(3) 0.4071(3) 0.0257(13) Uani 1 1 d . . . . .
O3 O 0.5885(3) 0.1816(3) 0.4523(3) 0.0239(12) Uani 1 1 d . . . . .
O4 O 0.5626(3) 0.1575(3) 0.5741(3) 0.0280(13) Uani 1 1 d . . . . .
O1A1 O 0.4073(3) 0.3197(3) 0.4248(3) 0.0274(13) Uani 1 1 d . . . . .
O2A1 O 0.5052(3) 0.3214(4) 0.3908(3) 0.0301(14) Uani 1 1 d . . . . .
C1A1 C 0.2990(5) 0.3424(6) 0.3290(5) 0.038(2) Uani 1 1 d . . . . .
H1AA H 0.275717 0.352044 0.275666 0.057 Uiso 1 1 calc R U . . .
H1AB H 0.282434 0.291754 0.339718 0.057 Uiso 1 1 calc R U . . .
H1AC H 0.292364 0.389964 0.353642 0.057 Uiso 1 1 calc R U . . .
C2A1 C 0.3702(4) 0.3326(5) 0.3564(5) 0.030(2) Uani 1 1 d . . . . .
C3A1 C 0.3938(5) 0.3378(6) 0.3059(5) 0.034(2) Uani 1 1 d . . . . .
H3AA H 0.362746 0.344386 0.255056 0.041 Uiso 1 1 calc R U . . .
C4A1 C 0.4580(5) 0.3340(5) 0.3261(5) 0.030(2) Uani 1 1 d . . . . .
C5A1 C 0.4768(5) 0.3469(6) 0.2673(5) 0.043(2) Uani 1 1 d . . . . .
H5AA H 0.437426 0.356095 0.219442 0.065 Uiso 1 1 calc R U . . .
H5AB H 0.505392 0.395453 0.280151 0.065 Uiso 1 1 calc R U . . .
H5AC H 0.499552 0.297392 0.264701 0.065 Uiso 1 1 calc R U . . .
O1A2 O 0.6081(3) 0.3192(4) 0.5484(3) 0.0299(14) Uani 1 1 d . . . . .
O2A2 O 0.5078(3) 0.3350(4) 0.5777(3) 0.0298(13) Uani 1 1 d . . . . .
C1A2 C 0.7163(5) 0.3302(6) 0.6483(5) 0.040(2) Uani 1 1 d . . . . .
H1AD H 0.738558 0.339060 0.701731 0.060 Uiso 1 1 calc R U . . .
H1AE H 0.729739 0.276652 0.638013 0.060 Uiso 1 1 calc R U . . .
H1AF H 0.727845 0.375096 0.625447 0.060 Uiso 1 1 calc R U . . .
C2A2 C 0.6439(4) 0.3300(5) 0.6174(5) 0.0273(19) Uani 1 1 d . . . . .
C3A2 C 0.6210(4) 0.3431(5) 0.6658(5) 0.0290(19) Uani 1 1 d . . . . .
H3AB H 0.652077 0.350128 0.716609 0.035 Uiso 1 1 calc R U . . .
C4A2 C 0.5551(5) 0.3466(5) 0.6441(5) 0.030(2) Uani 1 1 d . . . . .
C5A2 C 0.5353(5) 0.3652(6) 0.7000(5) 0.037(2) Uani 1 1 d . . . . .
H5AD H 0.574203 0.372972 0.748463 0.055 Uiso 1 1 calc R U . . .
H5AE H 0.508950 0.416036 0.685769 0.055 Uiso 1 1 calc R U . . .
H5AF H 0.509656 0.318631 0.702089 0.055 Uiso 1 1 calc R U . . .
C1 C 0.3845(5) 0.2411(5) 0.5422(6) 0.030(2) Uani 1 1 d . . . . .
H1A H 0.392432 0.300277 0.538319 0.045 Uiso 1 1 calc R U . . .
H1B H 0.338987 0.227840 0.506698 0.045 Uiso 1 1 calc R U . . .
H1C H 0.393660 0.229008 0.592163 0.045 Uiso 1 1 calc R U . . .
C3 C 0.6313(5) 0.2297(6) 0.4358(5) 0.031(2) Uani 1 1 d . . . . .
H3A H 0.623252 0.289207 0.437672 0.046 Uiso 1 1 calc R U . . .
H3B H 0.676761 0.217019 0.472243 0.046 Uiso 1 1 calc R U . . .
H3C H 0.622878 0.215255 0.386488 0.046 Uiso 1 1 calc R U . . .
C12 C 0.3326(4) 0.1058(5) 0.3950(4) 0.0274(19) Uani 1 1 d . . . . .
H12A H 0.340110 0.166686 0.400678 0.033 Uiso 1 1 calc R U . . .
H12B H 0.285303 0.095873 0.372435 0.033 Uiso 1 1 calc R U . . .
C23 C 0.5022(4) 0.0922(5) 0.3194(4) 0.0261(18) Uani 1 1 d . . . . .
H23A H 0.505358 0.153382 0.325690 0.031 Uiso 1 1 calc R U . . .
H23B H 0.503675 0.078893 0.274259 0.031 Uiso 1 1 calc R U . . .
C34 C 0.6811(4) 0.1010(5) 0.5873(4) 0.0240(18) Uani 1 1 d . . . . .
H34A H 0.728557 0.090768 0.611986 0.029 Uiso 1 1 calc R U . . .
H34B H 0.673813 0.161803 0.579872 0.029 Uiso 1 1 calc R U . . .
C41 C 0.5108(4) 0.1065(5) 0.6631(4) 0.0231(17) Uani 1 1 d . . . . .
H41D H 0.509331 0.096008 0.708559 0.028 Uiso 1 1 calc R U . . .
H41E H 0.508656 0.167351 0.654945 0.028 Uiso 1 1 calc R U . . .
C101 C 0.4155(4) 0.1068(5) 0.5317(4) 0.0213(17) Uani 1 1 d . . . . .
C102 C 0.4536(4) 0.0656(5) 0.5991(4) 0.0222(16) Uani 1 1 d . . . . .
C103 C 0.4389(4) -0.0181(5) 0.6030(4) 0.0250(17) Uani 1 1 d . . . . .
H10G H 0.462835 -0.046463 0.648660 0.030 Uiso 1 1 calc R U . . .
C104 C 0.3910(4) -0.0612(5) 0.5433(4) 0.0230(17) Uani 1 1 d . . . . .
C105 C 0.3564(4) -0.0202(5) 0.4766(5) 0.0255(18) Uani 1 1 d . . . . .
H10H H 0.324161 -0.049620 0.434813 0.031 Uiso 1 1 calc R U . . .
C106 C 0.3680(4) 0.0651(5) 0.4694(4) 0.0231(17) Uani 1 1 d . . . . .
C107 C 0.3759(4) -0.1523(5) 0.5518(5) 0.0282(18) Uani 1 1 d . . . . .
C108 C 0.4386(4) -0.2038(5) 0.5909(5) 0.040(2) Uani 1 1 d . . . . .
H10A H 0.468567 -0.178434 0.638708 0.060 Uiso 1 1 calc R U . . .
H10B H 0.428245 -0.260657 0.598515 0.060 Uiso 1 1 calc R U . . .
H10C H 0.459043 -0.205202 0.560566 0.060 Uiso 1 1 calc R U . . .
C109 C 0.3430(5) -0.1546(5) 0.5989(6) 0.052(3) Uani 1 1 d . . . . .
H10D H 0.371510 -0.128167 0.646631 0.077 Uiso 1 1 calc R U . . .
H10E H 0.301534 -0.124550 0.573309 0.077 Uiso 1 1 calc R U . . .
H10F H 0.335021 -0.212546 0.606659 0.077 Uiso 1 1 calc R U . . .
C110 C 0.3306(5) -0.1938(5) 0.4778(5) 0.042(2) Uani 1 1 d . . . . .
H11A H 0.290035 -0.162008 0.451635 0.063 Uiso 1 1 calc R U . . .
H11B H 0.351791 -0.195267 0.448223 0.063 Uiso 1 1 calc R U . . .
H11C H 0.320993 -0.250721 0.486171 0.063 Uiso 1 1 calc R U . . .
C201 C 0.4160(4) 0.0973(5) 0.3554(4) 0.0238(17) Uani 1 1 d . . . . .
C202 C 0.3557(4) 0.0718(5) 0.3448(4) 0.0226(17) Uani 1 1 d . . . . .
C203 C 0.3205(4) 0.0111(5) 0.2936(4) 0.0252(18) Uani 1 1 d . . . . .
H20G H 0.279995 -0.005913 0.287894 0.030 Uiso 1 1 calc R U . . .
C204 C 0.3421(4) -0.0267(5) 0.2496(4) 0.0262(18) Uani 1 1 d . . . . .
C205 C 0.4009(4) 0.0011(5) 0.2583(4) 0.0253(17) Uani 1 1 d . . . . .
H20H H 0.416504 -0.022443 0.228673 0.030 Uiso 1 1 calc R U . . .
C206 C 0.4377(4) 0.0631(5) 0.3096(4) 0.0244(17) Uani 1 1 d . . . . .
C207 C 0.3022(4) -0.0972(5) 0.1972(4) 0.0300(19) Uani 1 1 d . . . . .
C208 C 0.3374(5) -0.1362(5) 0.1607(5) 0.047(2) Uani 1 1 d . . . . .
H20A H 0.345683 -0.093417 0.133253 0.070 Uiso 1 1 calc R U . . .
H20B H 0.378889 -0.159924 0.198690 0.070 Uiso 1 1 calc R U . . .
H20C H 0.310328 -0.180292 0.126895 0.070 Uiso 1 1 calc R U . . .
C209 C 0.2901(4) -0.1655(5) 0.2395(5) 0.0378(19) Uani 1 1 d . . . . .
H20D H 0.267512 -0.141789 0.263341 0.057 Uiso 1 1 calc R U . . .
H20E H 0.263278 -0.209380 0.205184 0.057 Uiso 1 1 calc R U . . .
H20F H 0.331839 -0.189013 0.276979 0.057 Uiso 1 1 calc R U . . .
C210 C 0.2365(4) -0.0633(5) 0.1365(5) 0.042(2) Uani 1 1 d . . . . .
H21A H 0.243936 -0.019487 0.109161 0.064 Uiso 1 1 calc R U . . .
H21B H 0.211338 -0.108522 0.102739 0.064 Uiso 1 1 calc R U . . .
H21C H 0.212364 -0.040343 0.158786 0.064 Uiso 1 1 calc R U . . .
C301 C 0.5984(4) 0.0957(4) 0.4503(5) 0.0243(18) Uani 1 1 d . . . . .
C302 C 0.5605(4) 0.0519(5) 0.3855(4) 0.0240(17) Uani 1 1 d . . . . .
C303 C 0.5743(4) -0.0318(5) 0.3836(4) 0.0251(18) Uani 1 1 d . . . . .
H30G H 0.547908 -0.062682 0.339801 0.030 Uiso 1 1 calc R U . . .
C304 C 0.6258(4) -0.0723(5) 0.4439(4) 0.0246(17) Uani 1 1 d . . . . .
C305 C 0.6603(4) -0.0251(5) 0.5076(5) 0.0251(18) Uani 1 1 d . . . . .
H30H H 0.694976 -0.051132 0.549761 0.030 Uiso 1 1 calc R U . . .
C306 C 0.6473(4) 0.0574(5) 0.5133(4) 0.0219(17) Uani 1 1 d . . . . .
C307 C 0.6437(4) -0.1627(5) 0.4398(5) 0.0274(18) Uani 1 1 d . . . . .
C308 C 0.6473(5) -0.2122(5) 0.5053(5) 0.046(2) Uani 1 1 d . . . . .
H30A H 0.604833 -0.210610 0.502094 0.069 Uiso 1 1 calc R U . . .
H30B H 0.659189 -0.270098 0.503148 0.069 Uiso 1 1 calc R U . . .
H30C H 0.680194 -0.187062 0.551848 0.069 Uiso 1 1 calc R U . . .
C309 C 0.5939(5) -0.2051(5) 0.3685(5) 0.042(2) Uani 1 1 d . . . . .
H30D H 0.551209 -0.204307 0.364685 0.063 Uiso 1 1 calc R U . . .
H30E H 0.591447 -0.175490 0.326414 0.063 Uiso 1 1 calc R U . . .
H30F H 0.607191 -0.262886 0.368536 0.063 Uiso 1 1 calc R U . . .
C310 C 0.7095(5) -0.1648(5) 0.4443(6) 0.051(2) Uani 1 1 d . . . . .
H31A H 0.742146 -0.137687 0.489900 0.076 Uiso 1 1 calc R U . . .
H31B H 0.722245 -0.222736 0.443998 0.076 Uiso 1 1 calc R U . . .
H31C H 0.706501 -0.135339 0.401877 0.076 Uiso 1 1 calc R U . . .
C401 C 0.5963(4) 0.1025(5) 0.6263(4) 0.0233(17) Uani 1 1 d . . . . .
C402 C 0.6556(4) 0.0700(5) 0.6358(4) 0.0238(17) Uani 1 1 d . . . . .
C403 C 0.6882(4) 0.0078(5) 0.6881(4) 0.0230(17) Uani 1 1 d . . . . .
H40G H 0.727566 -0.013801 0.693699 0.028 Uiso 1 1 calc R U . . .
C404 C 0.6651(4) -0.0240(5) 0.7325(4) 0.0247(17) Uani 1 1 d . . . . .
C405 C 0.6083(4) 0.0116(5) 0.7236(4) 0.0248(17) Uani 1 1 d . . . . .
H40H H 0.592172 -0.007544 0.754097 0.030 Uiso 1 1 calc R U . . .
C406 C 0.5739(4) 0.0733(5) 0.6725(4) 0.0232(17) Uani 1 1 d . . . . .
C407 C 0.6976(4) -0.0966(5) 0.7855(4) 0.0250(17) Uani 1 1 d . . . . .
C408 C 0.7626(4) -0.1208(6) 0.7924(5) 0.042(2) Uani 1 1 d . . . . .
H40A H 0.781685 -0.167449 0.826864 0.063 Uiso 1 1 calc R U . . .
H40B H 0.755432 -0.137324 0.744005 0.063 Uiso 1 1 calc R U . . .
H40C H 0.792347 -0.073141 0.810793 0.063 Uiso 1 1 calc R U . . .
C409 C 0.7112(4) -0.0746(5) 0.8632(4) 0.0321(17) Uani 1 1 d . . . . .
H40D H 0.732035 -0.122025 0.896192 0.048 Uiso 1 1 calc R U . . .
H40E H 0.740184 -0.026166 0.881756 0.048 Uiso 1 1 calc R U . . .
H40F H 0.670177 -0.061518 0.861197 0.048 Uiso 1 1 calc R U . . .
C410 C 0.6516(5) -0.1718(5) 0.7568(5) 0.046(2) Uani 1 1 d . . . . .
H41A H 0.671747 -0.219000 0.790313 0.068 Uiso 1 1 calc R U . . .
H41B H 0.610449 -0.157580 0.754195 0.068 Uiso 1 1 calc R U . . .
H41C H 0.643150 -0.186828 0.707581 0.068 Uiso 1 1 calc R U . . .
N1 N -0.0003(4) -0.0627(3) -0.0267(3) 0.0263(15) Uani 1 1 d . . . . .
C11N C -0.0331(4) -0.1215(5) -0.0917(4) 0.0283(18) Uani 1 1 d . . . . .
H11D H -0.065932 -0.154377 -0.086816 0.034 Uiso 1 1 calc R U . . .
H11E H -0.000059 -0.160976 -0.088964 0.034 Uiso 1 1 calc R U . . .
C12N C -0.0664(4) -0.0811(5) -0.1672(4) 0.0327(18) Uani 1 1 d . . . . .
H12C H -0.034722 -0.046491 -0.172661 0.039 Uiso 1 1 calc R U . . .
H12D H -0.101892 -0.044323 -0.172377 0.039 Uiso 1 1 calc R U . . .
C13N C -0.0945(5) -0.1479(6) -0.2275(4) 0.038(2) Uani 1 1 d . . . . .
H13A H -0.058507 -0.182378 -0.223790 0.046 Uiso 1 1 calc R U . . .
H13B H -0.123765 -0.184688 -0.219622 0.046 Uiso 1 1 calc R U . . .
C14N C -0.1317(5) -0.1105(6) -0.3034(5) 0.047(2) Uani 1 1 d . . . . .
H14A H -0.148780 -0.155048 -0.340252 0.070 Uiso 1 1 calc R U . . .
H14B H -0.167896 -0.077139 -0.307619 0.070 Uiso 1 1 calc R U . . .
H14C H -0.102661 -0.074829 -0.311786 0.070 Uiso 1 1 calc R U . . .
C21N C 0.0454(4) -0.0032(5) -0.0354(5) 0.0297(18) Uani 1 1 d . . . . .
H21D H 0.018772 0.035966 -0.076001 0.036 Uiso 1 1 calc R U . . .
H21E H 0.069434 0.029889 0.010377 0.036 Uiso 1 1 calc R U . . .
C22N C 0.0943(4) -0.0447(5) -0.0512(5) 0.0332(19) Uani 1 1 d . . . . .
H22A H 0.071019 -0.077734 -0.097049 0.040 Uiso 1 1 calc R U . . .
H22B H 0.122172 -0.082933 -0.010351 0.040 Uiso 1 1 calc R U . . .
C23N C 0.1362(4) 0.0206(6) -0.0594(5) 0.036(2) Uani 1 1 d . . . . .
H23C H 0.158242 0.054796 -0.014062 0.043 Uiso 1 1 calc R U . . .
H23D H 0.108301 0.057859 -0.101083 0.043 Uiso 1 1 calc R U . . .
C24N C 0.1869(5) -0.0195(6) -0.0729(5) 0.040(2) Uani 1 1 d . . . . .
H24A H 0.213292 0.023926 -0.078039 0.059 Uiso 1 1 calc R U . . .
H24B H 0.215050 -0.055669 -0.031319 0.059 Uiso 1 1 calc R U . . .
H24C H 0.165162 -0.052609 -0.118247 0.059 Uiso 1 1 calc R U . . .
C31N C 0.0379(4) -0.1163(5) 0.0416(4) 0.0297(19) Uani 1 1 d . . . . .
H31D H 0.008943 -0.160876 0.040996 0.036 Uiso 1 1 calc R U . . .
H31E H 0.074024 -0.143341 0.039001 0.036 Uiso 1 1 calc R U . . .
C32N C 0.0659(4) -0.0703(5) 0.1140(4) 0.0300(17) Uani 1 1 d . . . . .
H32A H 0.030473 -0.041870 0.117052 0.036 Uiso 1 1 calc R U . . .
H32B H 0.096852 -0.027348 0.116620 0.036 Uiso 1 1 calc R U . . .
C33N C 0.1009(5) -0.1303(5) 0.1785(4) 0.0351(19) Uani 1 1 d . . . . .
H33A H 0.135668 -0.159518 0.174595 0.042 Uiso 1 1 calc R U . . .
H33B H 0.069686 -0.172698 0.176013 0.042 Uiso 1 1 calc R U . . .
C34N C 0.1310(5) -0.0855(5) 0.2528(5) 0.041(2) Uani 1 1 d . . . . .
H34C H 0.152948 -0.126020 0.292735 0.061 Uiso 1 1 calc R U . . .
H34D H 0.162564 -0.044206 0.255866 0.061 Uiso 1 1 calc R U . . .
H34E H 0.096609 -0.057381 0.257284 0.061 Uiso 1 1 calc R U . . .
C41N C -0.0506(4) -0.0101(5) -0.0211(4) 0.0299(18) Uani 1 1 d . . . . .
H41F H -0.078393 0.017336 -0.069200 0.036 Uiso 1 1 calc R U . . .
H41G H -0.027517 0.034233 0.015789 0.036 Uiso 1 1 calc R U . . .
C42N C -0.0946(4) -0.0571(5) 0.0003(5) 0.0339(19) Uani 1 1 d . . . . .
H42A H -0.126509 -0.090957 -0.041996 0.041 Uiso 1 1 calc R U . . .
H42B H -0.067994 -0.095315 0.041760 0.041 Uiso 1 1 calc R U . . .
C43N C -0.1308(4) 0.0038(6) 0.0229(5) 0.0329(19) Uani 1 1 d . . . . .
H43A H -0.099205 0.042466 0.060697 0.039 Uiso 1 1 calc R U . . .
H43B H -0.161654 0.037112 -0.020469 0.039 Uiso 1 1 calc R U . . .
C44N C -0.1680(5) -0.0424(6) 0.0536(5) 0.036(2) Uani 1 1 d . . . . .
H44A H -0.190739 -0.002171 0.067630 0.054 Uiso 1 1 calc R U . . .
H44B H -0.199783 -0.080090 0.015884 0.054 Uiso 1 1 calc R U . . .
H44C H -0.137409 -0.074742 0.096954 0.054 Uiso 1 1 calc R U . . .
N1S N 0.4565(4) -0.1777(5) 0.4165(5) 0.054(2) Uani 1 1 d . . . . .
C1S C 0.4801(4) -0.1197(5) 0.4518(5) 0.0342(18) Uani 1 1 d . . . . .
C2S C 0.5106(6) -0.0475(4) 0.4983(5) 0.0334(19) Uani 1 1 d . . . . .
H2S1 H 0.515141 -0.056809 0.546741 0.050 Uiso 1 1 calc R U . . .
H2S2 H 0.483507 0.001778 0.475427 0.050 Uiso 1 1 calc R U . . .
H2S3 H 0.553650 -0.038794 0.504106 0.050 Uiso 1 1 calc R U . . .

loop_
_atom_site_aniso_label
_atom_site_aniso_U_11
_atom_site_aniso_U_22
_atom_site_aniso_U_33
_atom_site_aniso_U_23
_atom_site_aniso_U_13
_atom_site_aniso_U_12
Y1 0.0274(3) 0.0213(3) 0.0225(3) 0.0002(3) 0.0130(2) 0.0007(4)
O1 0.028(3) 0.016(2) 0.027(3) -0.001(2) 0.017(3) 0.001(2)
O2 0.029(3) 0.024(3) 0.026(3) 0.000(2) 0.015(3) 0.000(3)
O3 0.028(3) 0.018(3) 0.032(3) -0.001(2) 0.020(3) -0.002(2)
O4 0.027(3) 0.028(3) 0.030(3) 0.004(2) 0.014(3) 0.001(3)
O1A1 0.027(3) 0.025(3) 0.026(3) 0.002(2) 0.011(3) 0.009(3)
O2A1 0.038(4) 0.033(3) 0.022(3) 0.008(2) 0.017(3) -0.002(3)
C1A1 0.031(5) 0.042(5) 0.039(5) 0.008(4) 0.015(5) 0.010(4)
C2A1 0.031(5) 0.024(4) 0.027(5) 0.003(3) 0.010(4) 0.004(4)
C3A1 0.040(6) 0.035(5) 0.026(5) 0.006(4) 0.016(4) 0.005(4)
C4A1 0.036(5) 0.023(4) 0.028(4) 0.006(3) 0.013(4) 0.006(4)
C5A1 0.050(6) 0.053(6) 0.028(5) 0.005(4) 0.020(5) 0.002(5)
O1A2 0.031(3) 0.031(3) 0.026(3) -0.004(2) 0.014(3) -0.007(3)
O2A2 0.035(3) 0.028(3) 0.025(3) -0.006(2) 0.014(3) 0.001(2)
C1A2 0.033(6) 0.047(5) 0.040(6) -0.009(4) 0.019(5) -0.003(4)
C2A2 0.028(5) 0.019(4) 0.032(5) 0.000(3) 0.014(4) -0.002(4)
C3A2 0.026(5) 0.033(5) 0.022(4) 0.000(3) 0.008(4) 0.000(4)
C4A2 0.043(6) 0.021(4) 0.030(4) -0.002(3) 0.022(4) 0.003(4)
C5A2 0.041(5) 0.043(5) 0.034(5) -0.006(4) 0.024(4) -0.006(4)
C1 0.028(5) 0.031(4) 0.033(5) -0.002(3) 0.018(5) 0.006(4)
C3 0.040(6) 0.027(4) 0.036(5) -0.001(4) 0.028(5) -0.009(4)
C12 0.022(4) 0.032(4) 0.028(4) -0.003(3) 0.013(4) 0.001(4)
C23 0.027(4) 0.028(4) 0.026(4) -0.003(3) 0.015(4) -0.004(3)
C34 0.025(5) 0.026(4) 0.023(4) -0.004(3) 0.013(4) -0.003(3)
C41 0.025(4) 0.025(4) 0.018(4) -0.002(3) 0.010(3) -0.002(3)
C101 0.023(4) 0.021(4) 0.025(4) -0.004(3) 0.015(3) -0.004(3)
C102 0.027(4) 0.019(3) 0.025(4) 0.000(3) 0.017(3) -0.001(3)
C103 0.025(4) 0.025(4) 0.025(4) -0.001(3) 0.013(3) 0.000(3)
C104 0.029(4) 0.019(3) 0.028(4) 0.000(3) 0.020(4) -0.001(3)
C105 0.020(4) 0.033(4) 0.025(4) -0.005(3) 0.012(4) -0.005(3)
C106 0.022(4) 0.024(4) 0.025(4) 0.000(3) 0.013(4) 0.003(3)
C107 0.033(5) 0.024(4) 0.030(4) -0.003(3) 0.018(4) -0.006(3)
C108 0.045(5) 0.027(4) 0.046(5) 0.003(4) 0.022(5) 0.003(4)
C109 0.079(7) 0.034(4) 0.077(7) -0.005(4) 0.065(6) -0.016(5)
C110 0.051(6) 0.028(4) 0.040(5) -0.004(3) 0.019(4) -0.009(4)
C201 0.022(4) 0.024(4) 0.020(4) -0.004(3) 0.008(4) -0.003(3)
C202 0.022(4) 0.019(4) 0.022(4) 0.003(3) 0.008(4) 0.001(3)
C203 0.027(4) 0.026(4) 0.026(4) 0.002(3) 0.016(4) 0.000(3)
C204 0.026(4) 0.028(4) 0.023(4) -0.002(3) 0.012(4) 0.000(3)
C205 0.029(4) 0.024(4) 0.026(4) -0.002(3) 0.016(4) 0.000(3)
C206 0.023(4) 0.025(4) 0.023(4) 0.001(3) 0.010(3) -0.003(3)
C207 0.035(5) 0.028(4) 0.026(4) -0.004(3) 0.016(4) -0.004(4)
C208 0.048(6) 0.045(5) 0.060(6) -0.021(4) 0.036(5) -0.015(4)
C209 0.042(5) 0.033(4) 0.042(5) -0.003(3) 0.024(4) -0.005(4)
C210 0.041(5) 0.044(5) 0.034(4) -0.007(4) 0.012(4) -0.010(4)
C301 0.033(5) 0.014(3) 0.034(4) -0.001(3) 0.023(4) -0.001(3)
C302 0.026(4) 0.026(4) 0.024(4) 0.002(3) 0.015(3) -0.003(3)
C303 0.032(5) 0.022(4) 0.027(4) -0.003(3) 0.019(4) -0.002(3)
C304 0.023(4) 0.025(4) 0.026(4) 0.005(3) 0.013(3) 0.001(3)
C305 0.027(4) 0.025(4) 0.029(4) -0.001(3) 0.018(4) -0.002(3)
C306 0.025(4) 0.022(4) 0.025(4) 0.000(3) 0.017(4) -0.001(3)
C307 0.029(5) 0.021(4) 0.035(4) 0.001(3) 0.018(4) 0.004(3)
C308 0.071(7) 0.024(4) 0.039(5) 0.010(3) 0.024(5) 0.007(4)
C309 0.051(6) 0.029(4) 0.042(5) -0.004(4) 0.021(5) 0.000(4)
C310 0.046(5) 0.038(4) 0.086(8) -0.008(5) 0.045(6) 0.004(4)
C401 0.028(5) 0.019(4) 0.026(4) 0.004(3) 0.016(4) 0.003(3)
C402 0.025(4) 0.027(4) 0.021(4) -0.003(3) 0.013(4) -0.005(4)
C403 0.019(4) 0.024(4) 0.023(4) 0.001(3) 0.008(3) 0.001(3)
C404 0.027(4) 0.022(4) 0.026(4) 0.002(3) 0.014(4) 0.001(3)
C405 0.024(4) 0.027(4) 0.022(4) 0.003(3) 0.011(3) 0.003(3)
C406 0.029(4) 0.023(4) 0.019(4) -0.002(3) 0.013(3) -0.002(3)
C407 0.027(4) 0.024(4) 0.023(4) 0.003(3) 0.012(3) 0.006(3)
C408 0.039(5) 0.057(5) 0.041(5) 0.017(4) 0.028(4) 0.022(4)
C409 0.036(4) 0.033(4) 0.023(4) 0.004(3) 0.011(3) 0.009(3)
C410 0.063(6) 0.024(4) 0.039(5) 0.000(3) 0.018(5) -0.009(4)
N1 0.032(4) 0.020(2) 0.028(4) 0.000(2) 0.016(4) 0.001(3)
C11N 0.035(5) 0.022(4) 0.026(4) -0.005(3) 0.015(4) -0.004(3)
C12N 0.032(4) 0.036(4) 0.028(4) 0.005(4) 0.013(4) 0.004(4)
C13N 0.038(5) 0.045(5) 0.031(5) -0.001(4) 0.017(4) 0.001(4)
C14N 0.047(6) 0.059(6) 0.030(5) -0.001(4) 0.017(4) 0.004(5)
C21N 0.031(4) 0.022(3) 0.038(5) 0.005(3) 0.019(4) 0.001(3)
C22N 0.035(5) 0.027(4) 0.042(5) 0.001(3) 0.022(4) 0.001(3)
C23N 0.033(5) 0.039(5) 0.034(5) 0.002(4) 0.016(4) -0.006(4)
C24N 0.035(5) 0.050(5) 0.035(5) 0.000(4) 0.018(4) 0.000(4)
C31N 0.036(5) 0.026(4) 0.030(4) -0.002(3) 0.018(4) -0.007(3)
C32N 0.028(4) 0.031(4) 0.029(4) -0.001(3) 0.013(4) 0.002(3)
C33N 0.037(5) 0.033(4) 0.030(5) 0.000(4) 0.013(4) 0.002(4)
C34N 0.043(5) 0.040(5) 0.033(5) 0.002(4) 0.016(4) 0.002(4)
C41N 0.032(4) 0.024(4) 0.037(5) -0.002(3) 0.019(4) 0.006(3)
C42N 0.031(5) 0.035(4) 0.039(5) 0.001(4) 0.021(4) 0.003(4)
C43N 0.030(4) 0.036(4) 0.033(4) -0.005(4) 0.016(4) -0.001(4)
C44N 0.040(5) 0.039(5) 0.032(5) 0.004(4) 0.021(4) 0.007(4)
N1S 0.060(5) 0.040(4) 0.062(5) -0.006(4) 0.031(5) 0.002(4)
C1S 0.038(5) 0.028(4) 0.040(5) 0.000(3) 0.023(4) 0.001(3)
C2S 0.036(4) 0.031(3) 0.042(6) -0.003(4) 0.026(4) -0.008(4)

loop_
_atom_type_symbol
_atom_type_description
_atom_type_scat_dispersion_real
_atom_type_scat_dispersion_imag
_atom_type_scat_source
C C 0.0033 0.0016 'International Tables Vol C Tables 4.2.6.8 and 6.1.1.4'
H H 0.0000 0.0000 'International Tables Vol C Tables 4.2.6.8 and 6.1.1.4'
N N 0.0061 0.0033 'International Tables Vol C Tables 4.2.6.8 and 6.1.1.4'
O O 0.0106 0.0060 'International Tables Vol C Tables 4.2.6.8 and 6.1.1.4'
Y Y -2.7962 3.5667 'International Tables Vol C Tables 4.2.6.8 and 6.1.1.4'

loop_
_geom_angle_atom_site_label_1
_geom_angle_atom_site_label_2
_geom_angle_atom_site_label_3
_geom_angle
_geom_angle_site_symmetry_1
_geom_angle_site_symmetry_3
_geom_angle_publ_flag
O4 Y1 O2 94.03(16) . . ?
O4 Y1 O2A1 143.9(2) . . ?
O2 Y1 O2A1 86.6(2) . . ?
O4 Y1 O2A2 88.4(2) . . ?
O2 Y1 O2A2 144.5(2) . . ?
O2A1 Y1 O2A2 111.54(17) . . ?
O4 Y1 O1A1 144.6(2) . . ?
O2 Y1 O1A1 83.0(2) . . ?
O2A1 Y1 O1A1 71.4(2) . . ?
O2A2 Y1 O1A1 75.0(2) . . ?
O4 Y1 O1A2 81.6(2) . . ?
O2 Y1 O1A2 144.3(2) . . ?
O2A1 Y1 O1A2 77.3(2) . . ?
O2A2 Y1 O1A2 71.1(2) . . ?
O1A1 Y1 O1A2 120.23(14) . . ?
O4 Y1 O1 75.6(2) . . ?
O2 Y1 O1 76.47(19) . . ?
O2A1 Y1 O1 138.7(2) . . ?
O2A2 Y1 O1 69.91(19) . . ?
O1A1 Y1 O1 69.38(19) . . ?
O1A2 Y1 O1 134.87(19) . . ?
O4 Y1 O3 75.8(2) . . ?
O2 Y1 O3 74.6(2) . . ?
O2A1 Y1 O3 69.53(19) . . ?
O2A2 Y1 O3 139.5(2) . . ?
O1A1 Y1 O3 135.71(19) . . ?
O1A2 Y1 O3 69.92(19) . . ?
O1 Y1 O3 137.29(12) . . ?
C101 O1 C1 110.2(6) . . ?
C101 O1 Y1 122.9(4) . . ?
C1 O1 Y1 126.8(5) . . ?
C201 O2 Y1 175.9(5) . . ?
C301 O3 C3 111.5(7) . . ?
C301 O3 Y1 123.8(5) . . ?
C3 O3 Y1 124.7(5) . . ?
C401 O4 Y1 179.1(5) . . ?
C2A1 O1A1 Y1 130.0(5) . . ?
C4A1 O2A1 Y1 129.0(6) . . ?
O1A1 C2A1 C3A1 122.7(8) . . ?
O1A1 C2A1 C1A1 117.3(8) . . ?
C3A1 C2A1 C1A1 120.0(8) . . ?
C4A1 C3A1 C2A1 124.3(8) . . ?
O2A1 C4A1 C3A1 126.0(8) . . ?
O2A1 C4A1 C5A1 115.2(8) . . ?
C3A1 C4A1 C5A1 118.8(8) . . ?
C2A2 O1A2 Y1 126.3(5) . . ?
C4A2 O2A2 Y1 126.9(5) . . ?
O1A2 C2A2 C3A2 124.8(8) . . ?
O1A2 C2A2 C1A2 117.1(8) . . ?
C3A2 C2A2 C1A2 118.1(8) . . ?
C2A2 C3A2 C4A2 123.9(8) . . ?
O2A2 C4A2 C3A2 124.8(8) . . ?
O2A2 C4A2 C5A2 115.3(8) . . ?
C3A2 C4A2 C5A2 119.9(8) . . ?
C106 C12 C202 111.0(7) . . ?
C206 C23 C302 112.6(6) . . ?
C402 C34 C306 110.7(6) . . ?
C102 C41 C406 110.9(6) . . ?
C106 C101 C102 121.7(7) . . ?
C106 C101 O1 119.1(7) . . ?
C102 C101 O1 119.2(7) . . ?
C101 C102 C103 117.2(7) . . ?
C101 C102 C41 122.1(7) . . ?
C103 C102 C41 120.6(7) . . ?
C104 C103 C102 122.9(8) . . ?
C103 C104 C105 118.6(7) . . ?
C103 C104 C107 120.3(7) . . ?
C105 C104 C107 121.0(7) . . ?
C104 C105 C106 121.2(8) . . ?
C101 C106 C105 118.2(7) . . ?
C101 C106 C12 122.1(7) . . ?
C105 C106 C12 119.6(7) . . ?
C110 C107 C108 107.8(7) . . ?
C110 C107 C104 112.5(7) . . ?
C108 C107 C104 110.7(7) . . ?
C110 C107 C109 108.5(8) . . ?
C108 C107 C109 108.4(7) . . ?
C104 C107 C109 108.8(6) . . ?
O2 C201 C202 121.8(7) . . ?
O2 C201 C206 119.7(7) . . ?
C202 C201 C206 118.5(7) . . ?
C203 C202 C201 120.1(7) . . ?
C203 C202 C12 120.5(7) . . ?
C201 C202 C12 119.2(7) . . ?
C202 C203 C204 122.7(8) . . ?
C205 C204 C203 117.1(8) . . ?
C205 C204 C207 123.3(7) . . ?
C203 C204 C207 119.6(8) . . ?
C204 C205 C206 121.7(7) . . ?
C205 C206 C201 119.8(7) . . ?
C205 C206 C23 121.3(7) . . ?
C201 C206 C23 118.8(7) . . ?
C209 C207 C208 108.1(7) . . ?
C209 C207 C204 110.1(7) . . ?
C208 C207 C204 111.5(7) . . ?
C209 C207 C210 109.1(7) . . ?
C208 C207 C210 108.4(7) . . ?
C204 C207 C210 109.7(7) . . ?
C302 C301 C306 121.8(7) . . ?
C302 C301 O3 119.5(7) . . ?
C306 C301 O3 118.7(7) . . ?
C301 C302 C303 118.3(8) . . ?
C301 C302 C23 121.4(7) . . ?
C303 C302 C23 120.2(7) . . ?
C302 C303 C304 122.2(8) . . ?
C305 C304 C303 116.2(7) . . ?
C305 C304 C307 121.8(7) . . ?
C303 C304 C307 122.0(7) . . ?
C306 C305 C304 123.9(8) . . ?
C305 C306 C301 117.4(8) . . ?
C305 C306 C34 120.5(8) . . ?
C301 C306 C34 121.9(7) . . ?
C310 C307 C309 108.4(7) . . ?
C310 C307 C304 109.0(7) . . ?
C309 C307 C304 112.4(7) . . ?
C310 C307 C308 109.8(8) . . ?
C309 C307 C308 108.1(7) . . ?
C304 C307 C308 109.1(7) . . ?
O4 C401 C406 121.0(8) . . ?
O4 C401 C402 120.5(7) . . ?
C406 C401 C402 118.6(7) . . ?
C403 C402 C401 119.4(7) . . ?
C403 C402 C34 120.9(7) . . ?
C401 C402 C34 119.6(7) . . ?
C402 C403 C404 122.6(8) . . ?
C405 C404 C403 116.4(7) . . ?
C405 C404 C407 120.7(7) . . ?
C403 C404 C407 122.9(7) . . ?
C406 C405 C404 123.4(7) . . ?
C405 C406 C401 119.5(8) . . ?
C405 C406 C41 120.9(7) . . ?
C401 C406 C41 119.5(7) . . ?
C404 C407 C408 112.2(7) . . ?
C404 C407 C410 108.5(7) . . ?
C408 C407 C410 108.9(7) . . ?
C404 C407 C409 111.0(6) . . ?
C408 C407 C409 107.3(7) . . ?
C410 C407 C409 108.9(7) . . ?
C11N N1 C41N 110.5(6) . . ?
C11N N1 C31N 106.8(5) . . ?
C41N N1 C31N 111.1(6) . . ?
C11N N1 C21N 110.9(6) . . ?
C41N N1 C21N 107.3(5) . . ?
C31N N1 C21N 110.2(7) . . ?
N1 C11N C12N 115.9(6) . . ?
C11N C12N C13N 110.2(7) . . ?
C14N C13N C12N 112.0(7) . . ?
C22N C21N N1 115.0(6) . . ?
C21N C22N C23N 110.1(7) . . ?
C22N C23N C24N 111.1(8) . . ?
C32N C31N N1 115.1(6) . . ?
C31N C32N C33N 110.6(6) . . ?
C32N C33N C34N 111.9(7) . . ?
N1 C41N C42N 115.6(6) . . ?
C43N C42N C41N 110.6(7) . . ?
C44N C43N C42N 111.0(7) . . ?
N1S C1S C2S 178.4(9) . . ?

loop_
_geom_bond_atom_site_label_1
_geom_bond_atom_site_label_2
_geom_bond_distance
_geom_bond_site_symmetry_2
_geom_bond_publ_flag
Y1 O4 2.149(6) . ?
Y1 O2 2.150(5) . ?
Y1 O2A1 2.355(5) . ?
Y1 O2A2 2.370(6) . ?
Y1 O1A1 2.376(6) . ?
Y1 O1A2 2.387(6) . ?
Y1 O1 2.593(5) . ?
Y1 O3 2.611(6) . ?
O1 C101 1.403(9) . ?
O1 C1 1.434(10) . ?
O2 C201 1.321(9) . ?
O3 C301 1.404(9) . ?
O3 C3 1.455(10) . ?
O4 C401 1.319(9) . ?
O1A1 C2A1 1.268(10) . ?
O2A1 C4A1 1.269(10) . ?
C1A1 C2A1 1.498(13) . ?
C2A1 C3A1 1.433(12) . ?
C3A1 C4A1 1.365(14) . ?
C4A1 C5A1 1.528(12) . ?
O1A2 C2A2 1.270(10) . ?
O2A2 C4A2 1.289(11) . ?
C1A2 C2A2 1.504(13) . ?
C2A2 C3A2 1.393(12) . ?
C3A2 C4A2 1.397(13) . ?
C4A2 C5A2 1.502(12) . ?
C12 C106 1.502(11) . ?
C12 C202 1.517(11) . ?
C23 C206 1.517(11) . ?
C23 C302 1.526(11) . ?
C34 C402 1.512(11) . ?
C34 C306 1.516(10) . ?
C41 C102 1.498(11) . ?
C41 C406 1.510(12) . ?
C101 C106 1.396(11) . ?
C101 C102 1.403(11) . ?
C102 C103 1.404(11) . ?
C103 C104 1.380(11) . ?
C104 C105 1.383(11) . ?
C104 C107 1.540(11) . ?
C105 C106 1.421(11) . ?
C107 C110 1.527(11) . ?
C107 C108 1.533(12) . ?
C107 C109 1.543(11) . ?
C201 C202 1.399(12) . ?
C201 C206 1.417(11) . ?
C202 C203 1.379(11) . ?
C203 C204 1.404(11) . ?
C204 C205 1.392(12) . ?
C204 C207 1.531(11) . ?
C205 C206 1.403(11) . ?
C207 C209 1.527(11) . ?
C207 C208 1.529(11) . ?
C207 C210 1.534(12) . ?
C301 C302 1.387(11) . ?
C301 C306 1.389(11) . ?
C302 C303 1.390(11) . ?
C303 C304 1.402(11) . ?
C304 C305 1.390(11) . ?
C304 C307 1.528(11) . ?
C305 C306 1.379(11) . ?
C307 C310 1.522(12) . ?
C307 C309 1.523(12) . ?
C307 C308 1.555(11) . ?
C401 C406 1.405(11) . ?
C401 C402 1.420(12) . ?
C402 C403 1.396(11) . ?
C403 C404 1.397(11) . ?
C404 C405 1.393(12) . ?
C404 C407 1.526(10) . ?
C405 C406 1.385(11) . ?
C407 C408 1.531(11) . ?
C407 C410 1.536(11) . ?
C407 C409 1.538(10) . ?
N1 C11N 1.513(9) . ?
N1 C41N 1.519(10) . ?
N1 C31N 1.520(10) . ?
N1 C21N 1.527(10) . ?
C11N C12N 1.517(10) . ?
C12N C13N 1.533(11) . ?
C13N C14N 1.505(12) . ?
C21N C22N 1.517(11) . ?
C22N C23N 1.517(12) . ?
C23N C24N 1.517(13) . ?
C31N C32N 1.511(10) . ?
C32N C33N 1.525(11) . ?
C33N C34N 1.530(11) . ?
C41N C42N 1.534(11) . ?
C42N C43N 1.529(11) . ?
C43N C44N 1.528(12) . ?
N1S C1S 1.145(10) . ?
C1S C2S 1.454(11) . ?
